data_8107403
loop_
_publ_author_name
'Yuan, Kun'
'Wu, Su-Qin'
'Nie, Xu-Liang'
'Xiong, Wan-Ming'
'Chen, Jing'

_publ_section_title
;
 Crystal structure of
 3,3&#x2032;-(1,4-phenylenebis(methylene))bis(1-allyl-1H-imidazol-3-ium)
 bis(hexafluoro phosphate)(V), C10H12F6N2P
;
_journal_issue 2
_journal_name_full 'Zeitschrift f\"ur Kristallographie - New Crystal Structures'
_journal_page_first 231
_journal_page_last 233
_journal_paper_doi 10.1515/ncrs-2022-0558
_journal_volume 238
_journal_year 2023
_chemical_formula_moiety 'C10 H12 N2, F6 P'
_chemical_formula_sum 'C10 H12 F6 N2 P'
_chemical_formula_weight 305.18
_space_group_crystal_system triclinic
_space_group_IT_number 2
_space_group_name_Hall '-P 1'
_space_group_name_H-M_alt 'P -1'
_atom_sites_solution_hydrogens geom
_atom_sites_solution_primary dual
_cell_angle_alpha 66.667(3)
_cell_angle_beta 74.875(3)
_cell_angle_gamma 74.024(3)
_cell_formula_units_Z 2
_cell_length_a 8.9854(3)
_cell_length_b 9.1004(3)
_cell_length_c 9.2312(3)
_cell_measurement_reflns_used 4627
_cell_measurement_temperature 293(2)
_cell_measurement_theta_max 76.0270
_cell_measurement_theta_min 5.1970
_cell_volume 656.40(4)
_computing_cell_refinement 'CrysAlisPro 1.171.41.49a [1]'
_computing_data_collection 'CrysAlisPro 1.171.41.49a [1]'
_computing_data_reduction 'CrysAlisPro 1.171.41.49a [1]'
_computing_molecular_graphics 'Olex2 1.3 [2]'
_computing_publication_material 'Diamond 4.0 [5]'
_computing_structure_refinement 'SHELXL 2018/3 (Sheldrick, 2015)[3,4]'
_computing_structure_solution 'SHELXT 2018/2 (Sheldrick, 2018)[3,4]'
_diffrn_ambient_temperature 293(2)
_diffrn_detector 'Hybrid Pixel Array Detector'
_diffrn_detector_area_resol_mean 10.0000
_diffrn_detector_type HyPix
_diffrn_measured_fraction_theta_full 0.993
_diffrn_measured_fraction_theta_max 0.940
_diffrn_measurement_details
;
List of Runs (angles in degrees, time in seconds):

  # Type    Start    End  Width  t~exp~   \w     \q     \k     \f   Frames
--------------------------------------------------------------------------
  1  \w   -119.00 -93.00   0.50    0.05    --  -47.82-171.00 -23.00   52
  2  \w    -78.00 -48.00   0.50    0.05    --  -47.82-171.00 -23.00   60
  3  \w     90.00 118.00   0.50    0.05    --   47.82 171.00  -9.00   56
  4  \w     27.00  89.00   0.50    0.05    --   47.82-114.00 117.00  124
  5  \w    -71.00 -46.00   0.50    0.22    --  -86.25-171.00 -23.00   50
  6  \w   -144.00-119.00   0.50    0.22    --  -86.25-114.00 117.00   50
  7  \w    -55.00 -30.00   0.50    0.22    --  -86.25 114.00-151.00   50
  8  \w    111.00 145.00   0.50    0.22    --  106.49-171.00 -23.00   68
  9  \w     62.00 104.00   0.50    0.22    --  106.49-114.00 117.00   84
 10  \w    104.00 130.00   0.50    0.22    --  106.49 114.00-151.00   52
 11  \w     57.00 108.00   0.50    0.22    --  106.49-171.00 -23.00  102
 12  \w    -25.00  28.00   0.50    0.05    --  -47.82  19.00 120.00  106
 13  \w   -108.00 -77.00   0.50    0.05    --  -47.82-125.00 -90.00   62
 14  \w    -62.00 -33.00   0.50    0.05    --  -47.82 -77.00   0.00   58
 15  \w   -100.00 -75.00   0.50    0.05    --  -47.82-125.00-180.00   50
 16  \w    -71.00 -46.00   0.50    0.05    --  -47.82 114.00-151.00   50
 17  \w   -114.00 -71.00   0.50    0.05    --  -47.82 -77.00   0.00   86
 18  \w    -32.00  -7.00   0.50    0.05    --  -47.82 114.00-151.00   50
 19  \w    -24.00   1.00   0.50    0.05    --   47.82 -19.00-150.00   50
 20  \w    -50.00 -22.00   0.50    0.22    --  -86.25  45.00 -30.00   56
 21  \w   -147.00 -98.00   0.50    0.22    --  -86.25 -30.00 120.00   98
 22  \w   -155.00 -74.00   0.50    0.22    --  -86.25 -45.00-180.00  162
 23  \w    -44.00 -18.00   0.50    0.22    --  -86.25  45.00  90.00   52
 24  \w     37.00  83.00   0.50    0.22    --  106.49 -77.00 150.00   92
 25  \w     43.00  73.00   0.50    0.22    --  106.49 -94.00-150.00   60
 26  \w     35.00  67.00   0.50    0.22    --  106.49 -61.00   0.00   64
 27  \w     79.00 109.00   0.50    0.22    --  106.49-125.00  90.00   60
 28  \w     34.00  69.00   0.50    0.22    --  106.49-125.00  90.00   70
 29  \w     35.00  60.00   0.50    0.22    --  106.49 -61.00  90.00   50
 30  \w     84.00 109.00   0.50    0.22    --  106.49 171.00  -9.00   50
 31  \w     85.00 111.00   0.50    0.22    --  106.49-125.00  60.00   52
 32  \w     40.00 111.00   0.50    0.22    --  106.49-125.00 -90.00  142
 33  \w     96.00 177.00   0.50    0.22    --  106.49  45.00   0.00  162
 34  \w    112.00 138.00   0.50    0.22    --  106.49  30.00 -30.00   52
 35  \w    142.00 177.00   0.50    0.22    --  106.49  30.00 -30.00   70
 36  \w     99.00 139.00   0.50    0.22    --  106.49 125.00-150.00   80
 37  \w    152.00 178.00   0.50    0.22    --  106.49 125.00-150.00   52
 38  \w     35.00  93.00   0.50    0.22    --  106.49-125.00-180.00  116
 39  \w     50.00  92.00   0.50    0.22    --  106.49 -94.00 -30.00   84
 40  \w     59.00 100.00   0.50    0.22    --  106.49 -94.00 -60.00   82
 41  \w     37.00  62.00   0.50    0.22    --  106.49 -94.00  30.00   50
 42  \w     80.00 105.00   0.50    0.22    --  106.49 -94.00  30.00   50
 43  \w     97.00 171.00   0.50    0.22    --  106.49 125.00  60.00  148
;
_diffrn_measurement_device 'four-circle diffractometer'
_diffrn_measurement_device_type 'XtaLAB Synergy, Dualflex, HyPix'
_diffrn_measurement_method '\w scans'
_diffrn_orient_matrix_type 'CrysAlisPro convention (1999,Acta A55,543-557)'
_diffrn_orient_matrix_UB_11 0.1708059000
_diffrn_orient_matrix_UB_12 -0.0911951000
_diffrn_orient_matrix_UB_13 -0.0281441000
_diffrn_orient_matrix_UB_21 -0.0515680000
_diffrn_orient_matrix_UB_22 -0.0938720000
_diffrn_orient_matrix_UB_23 -0.0794215000
_diffrn_orient_matrix_UB_31 0.0306837000
_diffrn_orient_matrix_UB_32 0.1348675000
_diffrn_orient_matrix_UB_33 -0.1641376000
_diffrn_radiation_monochromator mirror
_diffrn_radiation_probe x-ray
_diffrn_radiation_type 'Cu K\a'
_diffrn_radiation_wavelength 1.54184
_diffrn_reflns_av_R_equivalents 0.0263
_diffrn_reflns_av_unetI/netI 0.0290
_diffrn_reflns_Laue_measured_fraction_full 0.993
_diffrn_reflns_Laue_measured_fraction_max 0.940
_diffrn_reflns_limit_h_max 10
_diffrn_reflns_limit_h_min -11
_diffrn_reflns_limit_k_max 11
_diffrn_reflns_limit_k_min -11
_diffrn_reflns_limit_l_max 10
_diffrn_reflns_limit_l_min -11
_diffrn_reflns_number 7414
_diffrn_reflns_point_group_measured_fraction_full 0.993
_diffrn_reflns_point_group_measured_fraction_max 0.940
_diffrn_reflns_theta_full 67.684
_diffrn_reflns_theta_max 76.545
_diffrn_reflns_theta_min 5.198
_diffrn_source 'micro-focus sealed X-ray tube'
_diffrn_source_type 'PhotonJet (Cu) X-ray Source'
_diffrn_standards_number 0
_exptl_absorpt_coefficient_mu 2.474
_exptl_absorpt_correction_T_max 1.00000
_exptl_absorpt_correction_T_min 0.76806
_exptl_absorpt_correction_type multi-scan
_exptl_absorpt_process_details
;
CrysAlisPro 1.171.41.49a (Rigaku Oxford Diffraction, 2019)
Empirical absorption correction using spherical harmonics,
 implemented in SCALE3 ABSPACK scaling algorithm.
;
_exptl_crystal_colour colourless
_exptl_crystal_colour_lustre .
_exptl_crystal_colour_modifier .
_exptl_crystal_colour_primary colourless
_exptl_crystal_density_diffrn 1.544
_exptl_crystal_description block
_exptl_crystal_F_000 310
_exptl_crystal_preparation .
_exptl_crystal_recrystallization_method .
_exptl_crystal_size_max 0.22
_exptl_crystal_size_mid 0.2
_exptl_crystal_size_min 0.1
_refine_diff_density_max 0.302
_refine_diff_density_min -0.245
_refine_diff_density_rms 0.045
_refine_ls_extinction_coef 0.0068(13)
_refine_ls_extinction_expression Fc^*^=kFc[1+0.001xFc^2^\l^3^/sin(2\q)]^-1/4^
_refine_ls_extinction_method 'SHELXL-2018/3 (Sheldrick 2018)[3,4]'
_refine_ls_goodness_of_fit_ref 1.099
_refine_ls_hydrogen_treatment constr
_refine_ls_matrix_type full
_refine_ls_number_parameters 228
_refine_ls_number_reflns 2601
_refine_ls_number_restraints 187
_refine_ls_restrained_S_all 1.111
_refine_ls_R_factor_all 0.0563
_refine_ls_R_factor_gt 0.0513
_refine_ls_shift/su_max 0.000
_refine_ls_shift/su_mean 0.000
_refine_ls_structure_factor_coef Fsqd
_refine_ls_weighting_details 'w=1/[\s^2^(Fo^2^)+(0.0747P)^2^+0.1471P] where P=(Fo^2^+2Fc^2^)/3'
_refine_ls_weighting_scheme calc
_refine_ls_wR_factor_gt 0.1459
_refine_ls_wR_factor_ref 0.1515
_reflns_Friedel_coverage 0.000
_reflns_Friedel_fraction_full .
_reflns_Friedel_fraction_max .
_reflns_number_gt 2224
_reflns_number_total 2765
_reflns_threshold_expression 'I > 2\s(I)'
_cod_data_source_file suppl_j_ncrs-2022-0558_suppl.cif
_cod_data_source_block z-2-1027
_cod_database_code 8107403
_shelx_space_group_comment
;
The symmetry employed for this shelxl refinement is uniquely defined
by the following loop, which should always be used as a source of
symmetry information in preference to the above space-group names.
They are only intended as comments.
;
_shelx_estimated_absorpt_t_max 0.790
_shelx_estimated_absorpt_t_min 0.612
_reflns_odcompleteness_completeness 99.91
_reflns_odcompleteness_iscentric 1
_reflns_odcompleteness_theta 66.97
_olex2_refinement_description
;
1. Fixed Uiso
 At 1.2 times of:
  All C(H) groups, All C(H,H) groups
2. Restrained distances
 F5-F4 \\sim F5-F2 \\sim F5-F3 \\sim F5-F1 \\sim F6-F4 \\sim F6-F2 \\sim F6-F3
\\sim F6-F1 \\sim F4-F2 \\sim F4-F3
 \\sim F2-F1 \\sim F3-F1
 with sigma of 0.04
 P1-F5 \\sim P1-F6 \\sim P1-F4 \\sim P1-F2 \\sim P1-F3 \\sim P1-F1
 with sigma of 0.02
 P1-F1 \\sim P1-F1A
 with sigma of 0.02
 P1-F2 \\sim P1-F2A
 with sigma of 0.02
 P1-F3 \\sim P1-F3A
 with sigma of 0.02
 P1-F4 \\sim P1-F4A
 with sigma of 0.02
 P1-F5 \\sim P1-F5A
 with sigma of 0.02
 P1-F6 \\sim P1-F6A
 with sigma of 0.02
 F2A-F4A \\sim F2A-F1A \\sim F2A-F5A \\sim F2A-F6A \\sim F4A-F6A \\sim F4A-F3A
\\sim F1A-F5A \\sim F1A-F6A
 \\sim F1A-F3A \\sim F5A-F3A \\sim F6A-F3A
 with sigma of 0.04
 P1-F2A \\sim P1-F4A \\sim P1-F1A \\sim P1-F5A \\sim P1-F6A \\sim P1-F3A
 with sigma of 0.02
3. Others
 Sof(F2A)=Sof(F4A)=Sof(F6A)=Sof(F3A)=Sof(F1A)=Sof(F5A)=1-FVAR(1)
 Sof(F1)=Sof(F2)=Sof(F3)=Sof(F4)=Sof(F5)=Sof(F6)=FVAR(1)
4.a Secondary CH2 refined with riding coordinates:
 C3(H3A,H3B), C7(H7A,H7B)
4.b Aromatic/amide H refined with riding coordinates:
 C2(H2), C4(H4), C5(H5), C6(H6), C9(H9), C10(H10)
4.c X=CH2 refined with riding coordinates:
 C1(H1A,H1B)
;
_olex2_exptl_crystal_mounting_method .
_olex2_submission_special_instructions 'No special instructions were received'
_oxdiff_exptl_absorpt_empirical_details
;
Empirical correction (ABSPACK) includes:
- Absorption correction using spherical harmonics
- Frame scaling
;
_oxdiff_exptl_absorpt_empirical_full_max 1.468
_oxdiff_exptl_absorpt_empirical_full_min 0.731

loop_
_space_group_symop_operation_xyz
'x, y, z'
'-x, -y, -z'

loop_
_atom_site_label
_atom_site_type_symbol
_atom_site_fract_x
_atom_site_fract_y
_atom_site_fract_z
_atom_site_U_iso_or_equiv
_atom_site_adp_type
_atom_site_occupancy
_atom_site_site_symmetry_order
_atom_site_calc_flag
_atom_site_refinement_flags_posn
_atom_site_refinement_flags_adp
_atom_site_refinement_flags_occupancy
_atom_site_disorder_assembly
_atom_site_disorder_group
N1 N 0.7319(2) 0.5655(2) 0.2163(2) 0.0629(5) Uani 1 1 d . . . . .
N2 N 0.7519(2) 0.7940(2) 0.2188(2) 0.0587(4) Uani 1 1 d . . . . .
C1 C 0.9619(5) 0.1832(4) 0.3294(6) 0.1204(13) Uani 1 1 d . . . . .
H1A H 0.921280 0.151242 0.438421 0.144 Uiso 1 1 calc R U . . .
H1B H 1.060474 0.130682 0.293032 0.144 Uiso 1 1 calc R U . . .
C2 C 0.8851(4) 0.2954(3) 0.2332(4) 0.0927(8) Uani 1 1 d . . . . .
H2 H 0.931102 0.322587 0.125696 0.111 Uiso 1 1 calc R U . . .
C3 C 0.7289(3) 0.3904(3) 0.2704(4) 0.0845(8) Uani 1 1 d . . . . .
H3A H 0.692071 0.350503 0.385085 0.101 Uiso 1 1 calc R U . . .
H3B H 0.655857 0.375768 0.218527 0.101 Uiso 1 1 calc R U . . .
C4 C 0.7543(3) 0.6392(3) 0.3050(3) 0.0670(6) Uani 1 1 d . . . . .
H4 H 0.769351 0.589341 0.411027 0.080 Uiso 1 1 calc R U . . .
C5 C 0.7170(4) 0.6773(3) 0.0687(3) 0.0832(7) Uani 1 1 d . . . . .
H5 H 0.701960 0.658291 -0.017846 0.100 Uiso 1 1 calc R U . . .
C6 C 0.7281(4) 0.8205(3) 0.0703(3) 0.0819(7) Uani 1 1 d . . . . .
H6 H 0.720906 0.919573 -0.014442 0.098 Uiso 1 1 calc R U . . .
C7 C 0.7723(3) 0.9169(3) 0.2745(3) 0.0718(6) Uani 1 1 d . . . . .
H7A H 0.789866 1.014643 0.183111 0.086 Uiso 1 1 calc R U . . .
H7B H 0.864417 0.875170 0.325692 0.086 Uiso 1 1 calc R U . . .
C8 C 0.6306(2) 0.9602(2) 0.3915(3) 0.0571(5) Uani 1 1 d . . . . .
C9 C 0.6260(3) 0.8844(3) 0.5541(3) 0.0719(6) Uani 1 1 d . . . . .
H9 H 0.711287 0.805521 0.592287 0.086 Uiso 1 1 calc R U . . .
C10 C 0.5034(3) 1.0763(3) 0.3382(3) 0.0729(6) Uani 1 1 d . . . . .
H10 H 0.504039 1.129155 0.228757 0.088 Uiso 1 1 calc R U . . .
P1 P 0.24124(7) 0.66665(7) 0.21164(6) 0.0671(3) Uani 1 1 d D . . . .
F1 F 0.1227(12) 0.5883(17) 0.3576(11) 0.161(5) Uani 0.456(10) 1 d D . P A 1
F2 F 0.3656(10) 0.6012(14) 0.3253(11) 0.133(4) Uani 0.456(10) 1 d D . P A 1
F3 F 0.1170(11) 0.7319(19) 0.1055(11) 0.177(6) Uani 0.456(10) 1 d D . P A 1
F4 F 0.3653(11) 0.7529(13) 0.0714(10) 0.152(5) Uani 0.456(10) 1 d D . P A 1
F5 F 0.1863(15) 0.8230(8) 0.2581(11) 0.158(3) Uani 0.456(10) 1 d D . P A 1
F6 F 0.3028(18) 0.5130(9) 0.1688(11) 0.175(5) Uani 0.456(10) 1 d D . P A 1
F2A F 0.3039(11) 0.7978(8) 0.2292(9) 0.142(3) Uani 0.544(10) 1 d D . P A 2
F4A F 0.3586(9) 0.6779(13) 0.0519(8) 0.136(3) Uani 0.544(10) 1 d D . P A 2
F6A F 0.3618(10) 0.5357(10) 0.3071(9) 0.150(4) Uani 0.544(10) 1 d D . P A 2
F3A F 0.1726(12) 0.5412(11) 0.1848(9) 0.158(3) Uani 0.544(10) 1 d D . P A 2
F1A F 0.1165(8) 0.6516(11) 0.3669(8) 0.123(3) Uani 0.544(10) 1 d D . P A 2
F5A F 0.1175(9) 0.8059(9) 0.1147(8) 0.124(3) Uani 0.544(10) 1 d D . P A 2

loop_
_atom_site_aniso_label
_atom_site_aniso_U_11
_atom_site_aniso_U_22
_atom_site_aniso_U_33
_atom_site_aniso_U_23
_atom_site_aniso_U_13
_atom_site_aniso_U_12
N1 0.0592(10) 0.0581(9) 0.0767(11) -0.0339(9) -0.0039(8) -0.0113(7)
N2 0.0565(9) 0.0556(9) 0.0634(10) -0.0291(8) 0.0052(7) -0.0122(7)
C1 0.128(3) 0.093(2) 0.147(3) -0.041(2) -0.049(3) -0.008(2)
C2 0.100(2) 0.0684(15) 0.113(2) -0.0410(15) -0.0181(18) -0.0076(14)
C3 0.0829(16) 0.0626(13) 0.115(2) -0.0403(14) -0.0072(15) -0.0209(12)
C4 0.0797(14) 0.0608(12) 0.0608(12) -0.0237(10) -0.0054(10) -0.0166(10)
C5 0.107(2) 0.0820(16) 0.0723(15) -0.0344(13) -0.0231(14) -0.0173(14)
C6 0.106(2) 0.0664(14) 0.0675(14) -0.0173(11) -0.0165(13) -0.0150(13)
C7 0.0651(13) 0.0702(13) 0.0897(16) -0.0472(12) 0.0118(11) -0.0228(10)
C8 0.0570(11) 0.0514(10) 0.0668(12) -0.0301(9) 0.0003(9) -0.0126(8)
C9 0.0639(13) 0.0682(13) 0.0755(14) -0.0284(11) -0.0146(11) 0.0071(10)
C10 0.0811(15) 0.0676(13) 0.0588(12) -0.0211(10) -0.0080(11) -0.0022(11)
P1 0.0652(4) 0.0688(4) 0.0538(4) -0.0169(3) -0.0005(3) -0.0080(3)
F1 0.112(6) 0.231(10) 0.091(6) 0.037(5) -0.009(4) -0.104(7)
F2 0.065(3) 0.232(12) 0.090(4) -0.048(6) -0.019(2) -0.021(5)
F3 0.102(4) 0.333(18) 0.086(4) -0.073(8) -0.046(3) 0.001(8)
F4 0.093(4) 0.155(7) 0.105(7) 0.042(5) 0.014(4) -0.025(4)
F5 0.165(8) 0.107(4) 0.188(7) -0.083(4) 0.000(6) 0.012(4)
F6 0.241(12) 0.133(5) 0.172(7) -0.104(5) -0.032(8) 0.002(7)
F2A 0.168(6) 0.119(4) 0.169(6) -0.050(4) -0.044(5) -0.058(4)
F4A 0.088(3) 0.229(10) 0.073(3) -0.060(5) 0.025(2) -0.031(5)
F6A 0.101(4) 0.127(5) 0.107(5) 0.028(4) -0.003(3) 0.038(3)
F3A 0.171(7) 0.158(6) 0.190(6) -0.098(5) 0.009(6) -0.083(6)
F1A 0.086(3) 0.186(7) 0.058(3) -0.042(4) 0.007(2) 0.013(4)
F5A 0.091(3) 0.128(4) 0.082(4) 0.009(3) -0.003(3) 0.010(2)

loop_
_atom_type_symbol
_atom_type_description
_atom_type_scat_dispersion_real
_atom_type_scat_dispersion_imag
_atom_type_scat_source
C C 0.0181 0.0091 'International Tables Vol C Tables 4.2.6.8 and 6.1.1.4'
H H 0.0000 0.0000 'International Tables Vol C Tables 4.2.6.8 and 6.1.1.4'
F F 0.0727 0.0534 'International Tables Vol C Tables 4.2.6.8 and 6.1.1.4'
N N 0.0311 0.0180 'International Tables Vol C Tables 4.2.6.8 and 6.1.1.4'
P P 0.2955 0.4335 'International Tables Vol C Tables 4.2.6.8 and 6.1.1.4'

loop_
_geom_angle_atom_site_label_1
_geom_angle_atom_site_label_2
_geom_angle_atom_site_label_3
_geom_angle
_geom_angle_site_symmetry_1
_geom_angle_site_symmetry_3
C4 N1 C3 125.0(2) . .
C4 N1 C5 108.23(19) . .
C5 N1 C3 126.7(2) . .
C4 N2 C6 108.41(19) . .
C4 N2 C7 125.4(2) . .
C6 N2 C7 126.2(2) . .
H1A C1 H1B 120.0 . .
C2 C1 H1A 120.0 . .
C2 C1 H1B 120.0 . .
C1 C2 H2 116.6 . .
C1 C2 C3 126.9(4) . .
C3 C2 H2 116.6 . .
N1 C3 H3A 109.3 . .
N1 C3 H3B 109.3 . .
C2 C3 N1 111.4(2) . .
C2 C3 H3A 109.3 . .
C2 C3 H3B 109.3 . .
H3A C3 H3B 108.0 . .
N1 C4 H4 125.6 . .
N2 C4 N1 108.8(2) . .
N2 C4 H4 125.6 . .
N1 C5 H5 126.4 . .
C6 C5 N1 107.3(2) . .
C6 C5 H5 126.4 . .
N2 C6 H6 126.4 . .
C5 C6 N2 107.3(2) . .
C5 C6 H6 126.4 . .
N2 C7 H7A 109.2 . .
N2 C7 H7B 109.2 . .
N2 C7 C8 111.88(17) . .
H7A C7 H7B 107.9 . .
C8 C7 H7A 109.2 . .
C8 C7 H7B 109.2 . .
C9 C8 C7 120.9(2) . .
C10 C8 C7 120.8(2) . .
C10 C8 C9 118.3(2) . .
C8 C9 H9 119.4 . .
C8 C9 C10 121.2(2) . 2_676
C10 C9 H9 119.4 2_676 .
C8 C10 C9 120.5(2) . 2_676
C8 C10 H10 119.7 . .
C9 C10 H10 119.7 2_676 .
F1 P1 F2 87.8(5) . .
F1 P1 F4 175.3(6) . .
F1 P1 F5 87.3(5) . .
F2 P1 F4 89.1(5) . .
F3 P1 F1 90.9(6) . .
F3 P1 F2 178.2(6) . .
F3 P1 F4 92.0(6) . .
F3 P1 F5 89.8(5) . .
F3 P1 F6 92.9(6) . .
F5 P1 F2 88.8(5) . .
F5 P1 F4 89.1(5) . .
F6 P1 F1 93.8(6) . .
F6 P1 F2 88.5(5) . .
F6 P1 F4 89.7(5) . .
F6 P1 F5 177.1(5) . .
F2A P1 F4A 90.6(4) . .
F2A P1 F3A 176.4(4) . .
F2A P1 F1A 92.9(4) . .
F2A P1 F5A 88.7(4) . .
F4A P1 F3A 88.2(4) . .
F4A P1 F5A 89.6(5) . .
F6A P1 F2A 89.6(4) . .
F6A P1 F4A 90.9(5) . .
F6A P1 F3A 93.8(5) . .
F6A P1 F1A 90.9(4) . .
F6A P1 F5A 178.3(5) . .
F3A P1 F5A 87.9(4) . .
F1A P1 F4A 176.1(4) . .
F1A P1 F3A 88.2(4) . .
F1A P1 F5A 88.7(4) . .

loop_
_geom_bond_atom_site_label_1
_geom_bond_atom_site_label_2
_geom_bond_distance
_geom_bond_site_symmetry_2
N1 C3 1.475(3) .
N1 C4 1.325(3) .
N1 C5 1.354(3) .
N2 C4 1.313(3) .
N2 C6 1.358(3) .
N2 C7 1.473(3) .
C1 H1A 0.9300 .
C1 H1B 0.9300 .
C1 C2 1.233(5) .
C2 H2 0.9300 .
C2 C3 1.467(4) .
C3 H3A 0.9700 .
C3 H3B 0.9700 .
C4 H4 0.9300 .
C5 H5 0.9300 .
C5 C6 1.340(4) .
C6 H6 0.9300 .
C7 H7A 0.9700 .
C7 H7B 0.9700 .
C7 C8 1.512(3) .
C8 C9 1.376(3) .
C8 C10 1.372(3) .
C9 H9 0.9300 .
C9 C10 1.385(3) 2_676
C10 H10 0.9300 .
P1 F1 1.538(6) .
P1 F2 1.567(7) .
P1 F3 1.517(7) .
P1 F4 1.568(7) .
P1 F5 1.562(5) .
P1 F6 1.522(5) .
P1 F2A 1.530(4) .
P1 F4A 1.558(6) .
P1 F6A 1.525(6) .
P1 F3A 1.561(4) .
P1 F1A 1.556(5) .
P1 F5A 1.577(6) .

loop_
_geom_torsion_atom_site_label_1
_geom_torsion_atom_site_label_2
_geom_torsion_atom_site_label_3
_geom_torsion_atom_site_label_4
_geom_torsion
_geom_torsion_site_symmetry_1
_geom_torsion_site_symmetry_2
_geom_torsion_site_symmetry_3
_geom_torsion_site_symmetry_4
N1 C5 C6 N2 0.8(3) . . . .
N2 C7 C8 C9 95.3(3) . . . .
N2 C7 C8 C10 -84.8(3) . . . .
C1 C2 C3 N1 120.1(4) . . . .
C3 N1 C4 N2 179.2(2) . . . .
C3 N1 C5 C6 -179.3(2) . . . .
C4 N1 C3 C2 -91.9(3) . . . .
C4 N1 C5 C6 -1.1(3) . . . .
C4 N2 C6 C5 -0.3(3) . . . .
C4 N2 C7 C8 -71.9(3) . . . .
C5 N1 C3 C2 86.1(3) . . . .
C5 N1 C4 N2 0.9(3) . . . .
C6 N2 C4 N1 -0.3(3) . . . .
C6 N2 C7 C8 108.4(3) . . . .
C7 N2 C4 N1 179.90(18) . . . .
C7 N2 C6 C5 179.4(2) . . . .
C7 C8 C9 C10 179.9(2) . . . 2_676
C7 C8 C10 C9 -179.9(2) . . . 2_676
C9 C8 C10 C9 -0.1(4) . . . 2_676
C10 C8 C9 C10 0.1(4) . . . 2_676
